data_1535074
loop_
_publ_author_name
'Hartl, H.'
'Pickhard, F.'

_publ_section_title
;
 Die Kristallstrukturen von K8 Ta6 O19 . 16(H2 O) und K7 Na Ta6 O19 .
 14(H2 O)
;
_journal_name_full 'Zeitschrift fuer Anorganische und Allgemeine Chemie'
_journal_page_first 1311
_journal_page_last 1316
_journal_volume 623
_journal_year 1997
_chemical_formula_sum 'H28 K7 Na O33 Ta6'
_chemical_name_systematic 'K7 Na (Ta6 O19) (H2 O)14'
_space_group_IT_number 4
_symmetry_space_group_name_Hall 'P 2yb'
_symmetry_space_group_name_H-M 'P 1 21 1'
_cell_angle_alpha 90
_cell_angle_beta 92.03
_cell_angle_gamma 90
_cell_formula_units_Z 2
_cell_length_a 12.158
_cell_length_b 10.7
_cell_length_c 12.671
_cell_volume 1647.343
_citation_journal_id_ASTM ZAACAB
_cod_data_source_file Hartl_ZAACAB_1997_747.cif
_cod_data_source_block H28K7Na1O33Ta6
_cod_original_formula_sum 'H28 K7 Na1 O33 Ta6'
_cod_database_code 1535074

loop_
_symmetry_equiv_pos_as_xyz
x,y,z
-x,y+1/2,-z

loop_
_atom_site_label
_atom_site_type_symbol
_atom_site_fract_x
_atom_site_fract_y
_atom_site_fract_z
_atom_site_occupancy
_atom_site_U_iso_or_equiv
O22 O-2 0.427 -0.078 0.35 1 0.0
O33 O-2 0.095 0.18 -0.23 1 0.0
O13 O-2 0.449 -0.371 0.676 1 0.0
K3 K+1 0.3207 0.25 -0.0542 1 0.0
O30 O-2 -0.146 0.245 -0.358 1 0.0
Ta2 Ta+5 -0.07891 0.2488 -0.70542 1 0.0
O18 O-2 0.271 0.489 -0.247 1 0.0
Ta1 Ta+5 0.54165 0.2498 0.20639 1 0.0
O8 O-2 0.604 0.389 0.11 1 0.0
O11 O-2 0.138 -0.111 -0.384 1 0.0
O21 O-2 0.272 -0.25 0.171 1 0.0
K6 K+1 0.0127 0.244 0.0037 1 0.0
K5 K+1 0.0231 0.086 -0.4446 1 0.0
O26 O-2 0.512 0.105 -0.094 1 0.0
O28 O-2 0.642 -0.244 0.284 1 0.0
O6 O-2 0.677 -0.03 0.473 1 0.0
O32 O-2 -0.162 -0.04 -0.368 1 0.0
O20 O-2 0.139 0.303 -0.466 1 0.0
O12 O-2 0.596 0.126 0.11 1 0.0
Na1 Na+1 0.4556 -0.262 0.2325 1 0.0
O10 O-2 -0.092 0.373 0.184 1 0.0
O7 O-2 0.7343 0.255 0.249 1 0.0
O5 O-2 0.214 0.466 -0.03 1 0.0
O17 O-2 0.258 0.004 -0.254 1 0.0
O2 O-2 0.069 0.259 -0.671 1 0.0
O31 O-2 0.17 0.009 0.344 1 0.0
Ta3 Ta+5 0.239 -0.0942 -0.1219 1 0.0
O23 O-2 0.514 0.4 -0.104 1 0.0
O29 O-2 0.1816 0.252 0.146 1 0.0
O15 O-2 0.129 0.627 -0.395 1 0.0
O19 O-2 0.3099 -0.251 0.539 1 0.0
O27 O-2 0.058 0.546 0.109 1 0.0
O3 O-2 0.222 0.018 -0.018 1 0.0
O16 O-2 -0.2203 0.247 0.04 1 0.0
O14 O-2 0.085 0.619 -0.177 1 0.0
O25 O-2 0.434 -0.414 0.357 1 0.0
O4 O-2 0.691 -0.482 0.484 1 0.0
K4 K+1 0.29 0.003 0.182 1 0.0
K2 K+1 0.5499 -0.255 0.4959 1 0.0
O24 O-2 0.068 -0.044 0.116 1 0.0
O9 O-2 0.441 -0.115 0.687 1 0.0
K1 K+1 0.0298 0.403 -0.3054 1 0.0
Ta6 Ta+5 0.7066 0.0925 0.3792 1 0.0
O1 O-2 0.397 0.258 0.1713 1 0.0
K7 K+1 0.3 0.488 0.183 1 0.0
Ta5 Ta+5 0.2392 0.592 -0.1222 1 0.0
Ta4 Ta+5 0.7059 -0.5947 0.3791 1 0.0
